data_7105496
loop_
_publ_author_name
'Ishigaki, Yuhei'
'Mahendar, Velisoju'
'Oguri, Hiroki'
'Oikawa, Hideaki'

_publ_section_title
;
 An anti-tetraamination of a 1,3-diene unit via cascade annulations of
 the azulenone scaffold with dicarbonyl azo-compounds
;
_journal_issue 19
_journal_name_full 'Chemical Communications'
_journal_page_first 3304
_journal_page_last 3305
_journal_paper_doi 10.1039/b926676c
_journal_volume 46
_journal_year 2010
_chemical_formula_sum 'C33 H34 Br N5 O8'
_chemical_formula_weight 708.56
_chemical_name_systematic
;
?
;
_space_group_IT_number 14
_symmetry_space_group_name_Hall '-P 2ybc'
_symmetry_space_group_name_H-M 'P 1 21/c 1'
_atom_sites_solution_hydrogens geom
_atom_sites_solution_primary direct
_atom_sites_solution_secondary difmap
_audit_creation_method SHELXL-97
_cell_angle_alpha 90.00
_cell_angle_beta 108.9510(10)
_cell_angle_gamma 90.00
_cell_formula_units_Z 4
_cell_length_a 12.0539(2)
_cell_length_b 23.6403(4)
_cell_length_c 12.1023(2)
_cell_measurement_temperature 223(2)
_cell_volume 3261.72(10)
_computing_structure_refinement 'SHELXL-97 (Sheldrick, 1997)'
_computing_structure_solution 'SHELXS-97 (Sheldrick, 1990)'
_diffrn_ambient_temperature 223(2)
_diffrn_measured_fraction_theta_full 1.000
_diffrn_measured_fraction_theta_max 1.000
_diffrn_radiation_monochromator graphite
_diffrn_radiation_source 'fine-focus sealed tube'
_diffrn_radiation_type CuK\a
_diffrn_radiation_wavelength 1.54187
_diffrn_reflns_av_R_equivalents 0.0322
_diffrn_reflns_av_sigmaI/netI 0.0213
_diffrn_reflns_limit_h_max 14
_diffrn_reflns_limit_h_min -14
_diffrn_reflns_limit_k_max 28
_diffrn_reflns_limit_k_min -28
_diffrn_reflns_limit_l_max 14
_diffrn_reflns_limit_l_min -14
_diffrn_reflns_number 57974
_diffrn_reflns_theta_full 68.23
_diffrn_reflns_theta_max 68.23
_diffrn_reflns_theta_min 3.74
_exptl_absorpt_coefficient_mu 2.218
_exptl_absorpt_correction_T_max 0.9364
_exptl_absorpt_correction_T_min 0.7320
_exptl_crystal_density_diffrn 1.443
_exptl_crystal_density_method 'not measured'
_exptl_crystal_F_000 1464
_exptl_crystal_size_max 0.15
_exptl_crystal_size_mid 0.11
_exptl_crystal_size_min 0.03
_refine_diff_density_max 0.750
_refine_diff_density_min -0.749
_refine_diff_density_rms 0.084
_refine_ls_extinction_method none
_refine_ls_goodness_of_fit_ref 1.133
_refine_ls_hydrogen_treatment mixed
_refine_ls_matrix_type full
_refine_ls_number_parameters 425
_refine_ls_number_reflns 5962
_refine_ls_number_restraints 0
_refine_ls_restrained_S_all 1.133
_refine_ls_R_factor_all 0.1067
_refine_ls_R_factor_gt 0.0649
_refine_ls_shift/su_max 0.000
_refine_ls_shift/su_mean 0.000
_refine_ls_structure_factor_coef Fsqd
_refine_ls_weighting_details 'calc w=1/[\s^2^(Fo^2^)+(0.0831P)^2^+5.8952P] where P=(Fo^2^+2Fc^2^)/3'
_refine_ls_weighting_scheme calc
_refine_ls_wR_factor_gt 0.1580
_refine_ls_wR_factor_ref 0.2151
_reflns_number_gt 3807
_reflns_number_total 5962
_reflns_threshold_expression >2sigma(I)
_cod_data_source_file b926676c.txt
_cod_data_source_block shelxl
_cod_original_cell_volume 3261.70(10)
_cod_database_code 7105496

loop_
_symmetry_equiv_pos_as_xyz
'x, y, z'
'-x, y+1/2, -z+1/2'
'-x, -y, -z'
'x, -y-1/2, z-1/2'

loop_
_atom_site_label
_atom_site_type_symbol
_atom_site_fract_x
_atom_site_fract_y
_atom_site_fract_z
_atom_site_U_iso_or_equiv
_atom_site_adp_type
_atom_site_occupancy
_atom_site_symmetry_multiplicity
_atom_site_calc_flag
_atom_site_refinement_flags
_atom_site_disorder_assembly
_atom_site_disorder_group
Br1 Br 0.33046(7) 0.13979(3) -0.08134(8) 0.1065(4) Uani 1 1 d . . .
O1 O -0.0238(4) 0.37012(17) -0.1106(3) 0.0798(11) Uani 1 1 d . . .
O2 O 0.0925(3) 0.37212(12) 0.0788(3) 0.0535(7) Uani 1 1 d . . .
O3 O 0.5155(3) 0.34583(14) 0.1745(3) 0.0647(9) Uani 1 1 d . . .
O4 O 0.6207(3) 0.48450(14) 0.4536(3) 0.0587(8) Uani 1 1 d . . .
O5 O 0.3215(3) 0.52460(14) -0.1908(3) 0.0596(8) Uani 1 1 d . . .
O6 O 0.1942(3) 0.45291(14) -0.2055(3) 0.0585(8) Uani 1 1 d . . .
O7 O 0.2199(3) 0.62281(14) -0.0628(3) 0.0627(9) Uani 1 1 d . . .
O8 O 0.3928(3) 0.62848(13) 0.0879(3) 0.0630(9) Uani 1 1 d . . .
N1 N 0.2406(3) 0.50647(14) -0.0454(3) 0.0455(8) Uani 1 1 d . . .
N2 N 0.3223(3) 0.54494(15) 0.0257(3) 0.0520(9) Uani 1 1 d . . .
N3 N 0.4209(3) 0.42644(14) 0.2062(3) 0.0457(8) Uani 1 1 d . . .
N4 N 0.4522(3) 0.46913(15) 0.2954(3) 0.0485(8) Uani 1 1 d . . .
N5 N 0.5859(3) 0.40139(15) 0.3428(3) 0.0494(8) Uani 1 1 d . . .
C1 C 0.0838(5) 0.2665(2) -0.1393(5) 0.0704(14) Uani 1 1 d . . .
H1 H 0.0148 0.2766 -0.1993 0.084 Uiso 1 1 calc R . .
C2 C 0.1464(6) 0.2194(2) -0.1530(5) 0.0766(16) Uani 1 1 d . . .
H2 H 0.1196 0.1973 -0.2211 0.092 Uiso 1 1 calc R . .
C3 C 0.2476(6) 0.2055(2) -0.0662(5) 0.0742(15) Uani 1 1 d . . .
C4 C 0.2902(5) 0.2381(2) 0.0335(5) 0.0704(14) Uani 1 1 d . . .
H3 H 0.3613 0.2288 0.0913 0.085 Uiso 1 1 calc R . .
C5 C 0.2257(5) 0.2850(2) 0.0469(5) 0.0618(12) Uani 1 1 d . . .
H4 H 0.2533 0.3075 0.1144 0.074 Uiso 1 1 calc R . .
C6 C 0.1212(4) 0.2988(2) -0.0388(4) 0.0565(11) Uani 1 1 d . . .
C7 C 0.0538(5) 0.3500(2) -0.0296(4) 0.0585(12) Uani 1 1 d . . .
C8 C 0.0666(4) 0.43174(17) 0.0935(4) 0.0501(10) Uani 1 1 d . . .
H5 H 0.0024 0.4461 0.0253 0.060 Uiso 1 1 calc R . .
C9 C 0.0391(4) 0.4400(2) 0.2067(4) 0.0583(12) Uani 1 1 d . . .
H6 H 0.0690 0.4083 0.2604 0.070 Uiso 1 1 calc R . .
H7 H -0.0456 0.4434 0.1914 0.070 Uiso 1 1 calc R . .
C10 C 0.1026(4) 0.4952(2) 0.2570(4) 0.0573(12) Uani 1 1 d . . .
H8 H 0.0493 0.5276 0.2345 0.069 Uiso 1 1 calc R . .
H9 H 0.1347 0.4935 0.3425 0.069 Uiso 1 1 calc R . .
C11 C 0.1984(4) 0.49942(18) 0.2046(4) 0.0469(10) Uani 1 1 d . . .
C12 C 0.1779(4) 0.46491(18) 0.1126(4) 0.0447(9) Uani 1 1 d . . .
C13 C 0.2479(4) 0.45649(17) 0.0314(4) 0.0442(9) Uani 1 1 d . . .
H10 H 0.2205 0.4222 -0.0167 0.053 Uiso 1 1 calc R . .
C14 C 0.3822(4) 0.45371(17) 0.0925(4) 0.0446(9) Uani 1 1 d . . .
H11 H 0.4217 0.4370 0.0401 0.054 Uiso 1 1 calc R . .
C15 C 0.4150(4) 0.51684(18) 0.1163(4) 0.0475(10) Uani 1 1 d . . .
H12 H 0.4929 0.5250 0.1091 0.057 Uiso 1 1 calc R . .
C16 C 0.4154(4) 0.52514(18) 0.2432(4) 0.0487(10) Uani 1 1 d . . .
H13 H 0.4747 0.5539 0.2830 0.058 Uiso 1 1 calc R . .
C17 C 0.2974(4) 0.54039(19) 0.2558(4) 0.0518(10) Uani 1 1 d . . .
H14 H 0.3082 0.5446 0.3392 0.062 Uiso 1 1 calc R . .
H15 H 0.2736 0.5774 0.2191 0.062 Uiso 1 1 calc R . .
C18 C 0.5618(4) 0.45624(19) 0.3732(4) 0.0500(10) Uani 1 1 d . . .
C19 C 0.5106(4) 0.38638(19) 0.2335(4) 0.0521(10) Uani 1 1 d . . .
C20 C 0.6903(4) 0.3703(2) 0.4031(4) 0.0556(11) Uani 1 1 d . . .
C21 C 0.7043(5) 0.3500(2) 0.5130(5) 0.0715(15) Uani 1 1 d . . .
H16 H 0.6475 0.3572 0.5492 0.086 Uiso 1 1 calc R . .
C22 C 0.8041(6) 0.3186(3) 0.5700(5) 0.095(2) Uani 1 1 d . . .
H17 H 0.8155 0.3044 0.6454 0.114 Uiso 1 1 calc R . .
C23 C 0.8857(6) 0.3084(3) 0.5157(6) 0.093(2) Uani 1 1 d . . .
H18 H 0.9523 0.2864 0.5534 0.112 Uiso 1 1 calc R . .
C24 C 0.8708(6) 0.3299(3) 0.4071(6) 0.0884(19) Uani 1 1 d . . .
H19 H 0.9283 0.3235 0.3715 0.106 Uiso 1 1 calc R . .
C25 C 0.7726(5) 0.3608(2) 0.3494(5) 0.0707(14) Uani 1 1 d . . .
H20 H 0.7620 0.3752 0.2742 0.085 Uiso 1 1 calc R . .
C26 C 0.2598(4) 0.49646(18) -0.1529(4) 0.0480(10) Uani 1 1 d . . .
C27 C 0.2051(5) 0.4333(2) -0.3167(4) 0.0659(13) Uani 1 1 d . . .
H21 H 0.2843 0.4413 -0.3206 0.079 Uiso 1 1 calc R . .
C28 C 0.1167(8) 0.4602(5) -0.4110(6) 0.146(4) Uani 1 1 d . . .
H22 H 0.1222 0.5009 -0.4004 0.176 Uiso 1 1 calc R . .
H23 H 0.0398 0.4475 -0.4121 0.176 Uiso 1 1 calc R . .
H24 H 0.1281 0.4504 -0.4844 0.176 Uiso 1 1 calc R . .
C29 C 0.1840(13) 0.3715(4) -0.3162(9) 0.185(6) Uani 1 1 d . . .
H25 H 0.1744 0.3561 -0.3931 0.222 Uiso 1 1 calc R . .
H26 H 0.1135 0.3645 -0.2962 0.222 Uiso 1 1 calc R . .
H27 H 0.2504 0.3534 -0.2590 0.222 Uiso 1 1 calc R . .
C30 C 0.3035(4) 0.60141(19) 0.0100(4) 0.0521(11) Uani 1 1 d . . .
C31 C 0.3842(5) 0.6905(2) 0.0917(5) 0.0734(15) Uani 1 1 d . . .
H28 H 0.3287 0.7047 0.0173 0.088 Uiso 1 1 calc R . .
C32 C 0.3420(8) 0.7050(3) 0.1888(8) 0.127(3) Uani 1 1 d . . .
H29 H 0.2670 0.6868 0.1775 0.152 Uiso 1 1 calc R . .
H30 H 0.3329 0.7457 0.1917 0.152 Uiso 1 1 calc R . .
H31 H 0.3982 0.6921 0.2616 0.152 Uiso 1 1 calc R . .
C33 C 0.5051(7) 0.7122(3) 0.1078(8) 0.118(3) Uani 1 1 d . . .
H32 H 0.5584 0.6988 0.1816 0.141 Uiso 1 1 calc R . .
H33 H 0.5042 0.7533 0.1076 0.141 Uiso 1 1 calc R . .
H34 H 0.5309 0.6988 0.0444 0.141 Uiso 1 1 calc R . .

loop_
_atom_site_aniso_label
_atom_site_aniso_U_11
_atom_site_aniso_U_22
_atom_site_aniso_U_33
_atom_site_aniso_U_23
_atom_site_aniso_U_13
_atom_site_aniso_U_12
Br1 0.0957(6) 0.0877(5) 0.1557(8) -0.0419(5) 0.0679(5) -0.0020(4)
O1 0.082(3) 0.074(2) 0.067(2) -0.0011(19) 0.001(2) 0.002(2)
O2 0.0583(19) 0.0456(16) 0.0571(18) 0.0012(14) 0.0196(15) -0.0024(14)
O3 0.069(2) 0.0496(18) 0.069(2) -0.0097(16) 0.0140(17) 0.0056(16)
O4 0.061(2) 0.063(2) 0.0484(18) -0.0028(15) 0.0124(15) 0.0021(16)
O5 0.064(2) 0.0607(19) 0.064(2) 0.0082(16) 0.0346(17) -0.0034(16)
O6 0.068(2) 0.066(2) 0.0474(17) -0.0121(15) 0.0265(15) -0.0119(16)
O7 0.065(2) 0.0548(19) 0.064(2) 0.0069(16) 0.0144(17) 0.0021(16)
O8 0.071(2) 0.0419(16) 0.067(2) 0.0018(15) 0.0100(17) -0.0106(15)
N1 0.053(2) 0.0431(18) 0.0404(18) 0.0001(14) 0.0154(16) -0.0060(15)
N2 0.059(2) 0.0402(19) 0.049(2) 0.0017(15) 0.0065(17) -0.0055(16)
N3 0.054(2) 0.0379(18) 0.0443(19) -0.0003(14) 0.0143(16) 0.0013(15)
N4 0.055(2) 0.047(2) 0.0415(18) -0.0004(15) 0.0126(16) 0.0061(16)
N5 0.049(2) 0.048(2) 0.049(2) 0.0036(16) 0.0120(16) 0.0036(16)
C1 0.080(4) 0.061(3) 0.067(3) -0.008(3) 0.021(3) -0.014(3)
C2 0.094(4) 0.068(3) 0.076(4) -0.020(3) 0.040(3) -0.022(3)
C3 0.083(4) 0.073(4) 0.083(4) -0.013(3) 0.048(3) -0.018(3)
C4 0.065(3) 0.074(4) 0.078(4) 0.000(3) 0.031(3) 0.002(3)
C5 0.072(3) 0.052(3) 0.066(3) -0.004(2) 0.029(3) 0.004(2)
C6 0.062(3) 0.049(3) 0.058(3) 0.000(2) 0.021(2) -0.009(2)
C7 0.065(3) 0.052(3) 0.059(3) -0.001(2) 0.020(2) -0.013(2)
C8 0.052(2) 0.041(2) 0.058(3) 0.0026(19) 0.019(2) 0.0015(19)
C9 0.054(3) 0.060(3) 0.068(3) 0.004(2) 0.030(2) 0.003(2)
C10 0.061(3) 0.063(3) 0.058(3) 0.000(2) 0.033(2) 0.009(2)
C11 0.051(2) 0.046(2) 0.044(2) 0.0046(18) 0.0174(19) 0.0042(18)
C12 0.046(2) 0.044(2) 0.047(2) 0.0039(18) 0.0187(18) -0.0002(17)
C13 0.047(2) 0.042(2) 0.044(2) -0.0005(17) 0.0152(18) -0.0042(17)
C14 0.048(2) 0.043(2) 0.044(2) 0.0016(17) 0.0159(18) 0.0025(18)
C15 0.051(2) 0.045(2) 0.046(2) 0.0040(18) 0.0154(19) -0.0013(19)
C16 0.057(3) 0.040(2) 0.048(2) -0.0004(18) 0.015(2) 0.0013(19)
C17 0.059(3) 0.051(2) 0.048(2) -0.0071(19) 0.020(2) 0.004(2)
C18 0.052(2) 0.051(2) 0.048(2) 0.003(2) 0.018(2) 0.002(2)
C19 0.053(3) 0.047(2) 0.055(3) 0.002(2) 0.016(2) 0.000(2)
C20 0.051(3) 0.054(3) 0.059(3) 0.003(2) 0.015(2) 0.007(2)
C21 0.070(3) 0.087(4) 0.055(3) 0.013(3) 0.016(3) 0.026(3)
C22 0.096(5) 0.112(5) 0.060(3) 0.012(3) 0.001(3) 0.041(4)
C23 0.072(4) 0.101(5) 0.091(5) -0.004(4) 0.006(3) 0.029(4)
C24 0.068(4) 0.096(5) 0.107(5) 0.011(4) 0.038(4) 0.024(3)
C25 0.062(3) 0.074(3) 0.082(4) 0.015(3) 0.031(3) 0.013(3)
C26 0.053(3) 0.049(2) 0.044(2) 0.0004(19) 0.019(2) 0.003(2)
C27 0.076(3) 0.081(4) 0.047(3) -0.011(2) 0.028(2) 0.003(3)
C28 0.140(7) 0.242(12) 0.051(4) -0.001(5) 0.021(4) 0.061(8)
C29 0.38(2) 0.091(6) 0.136(8) -0.016(5) 0.151(11) 0.030(8)
C30 0.062(3) 0.044(2) 0.051(3) -0.0004(19) 0.020(2) -0.006(2)
C31 0.091(4) 0.040(2) 0.082(4) -0.001(2) 0.018(3) -0.010(3)
C32 0.187(9) 0.050(3) 0.188(9) -0.010(4) 0.121(8) 0.000(4)
C33 0.136(7) 0.075(4) 0.168(8) -0.027(5) 0.084(6) -0.041(4)

loop_
_atom_type_symbol
_atom_type_description
_atom_type_scat_dispersion_real
_atom_type_scat_dispersion_imag
_atom_type_scat_source
C C 0.0181 0.0091 'International Tables Vol C Tables 4.2.6.8 and 6.1.1.4'
H H 0.0000 0.0000 'International Tables Vol C Tables 4.2.6.8 and 6.1.1.4'
Br Br -0.6763 1.2805 'International Tables Vol C Tables 4.2.6.8 and 6.1.1.4'
O O 0.0492 0.0322 'International Tables Vol C Tables 4.2.6.8 and 6.1.1.4'
N N 0.0311 0.0180 'International Tables Vol C Tables 4.2.6.8 and 6.1.1.4'

loop_
_geom_angle_atom_site_label_1
_geom_angle_atom_site_label_2
_geom_angle_atom_site_label_3
_geom_angle
_geom_angle_site_symmetry_1
_geom_angle_site_symmetry_3
_geom_angle_publ_flag
C7 O2 C8 118.1(4) . . ?
C26 O6 C27 117.9(4) . . ?
C30 O8 C31 116.7(4) . . ?
N2 N1 C26 112.3(3) . . ?
N2 N1 C13 104.1(3) . . ?
C26 N1 C13 116.6(3) . . ?
C30 N2 N1 119.9(4) . . ?
C30 N2 C15 127.6(4) . . ?
N1 N2 C15 112.3(3) . . ?
C19 N3 N4 107.8(3) . . ?
C19 N3 C14 120.8(4) . . ?
N4 N3 C14 109.0(3) . . ?
C18 N4 N3 108.4(3) . . ?
C18 N4 C16 125.3(4) . . ?
N3 N4 C16 109.9(3) . . ?
C19 N5 C18 111.0(4) . . ?
C19 N5 C20 123.3(4) . . ?
C18 N5 C20 124.2(4) . . ?
C6 C1 C2 121.0(6) . . ?
C3 C2 C1 119.2(5) . . ?
C2 C3 C4 121.4(6) . . ?
C2 C3 Br1 119.5(4) . . ?
C4 C3 Br1 119.1(5) . . ?
C3 C4 C5 118.8(6) . . ?
C6 C5 C4 120.4(5) . . ?
C1 C6 C5 119.1(5) . . ?
C1 C6 C7 119.2(5) . . ?
C5 C6 C7 121.6(4) . . ?
O1 C7 O2 124.6(5) . . ?
O1 C7 C6 124.0(5) . . ?
O2 C7 C6 111.4(4) . . ?
O2 C8 C12 107.8(3) . . ?
O2 C8 C9 110.4(4) . . ?
C12 C8 C9 103.8(4) . . ?
C8 C9 C10 103.8(4) . . ?
C11 C10 C9 104.1(4) . . ?
C12 C11 C10 110.8(4) . . ?
C12 C11 C17 130.0(4) . . ?
C10 C11 C17 119.2(4) . . ?
C11 C12 C13 129.4(4) . . ?
C11 C12 C8 111.1(4) . . ?
C13 C12 C8 119.5(4) . . ?
N1 C13 C12 111.8(3) . . ?
N1 C13 C14 99.9(3) . . ?
C12 C13 C14 114.5(3) . . ?
N3 C14 C15 105.6(3) . . ?
N3 C14 C13 115.8(3) . . ?
C15 C14 C13 102.2(3) . . ?
N2 C15 C14 102.4(3) . . ?
N2 C15 C16 116.5(4) . . ?
C14 C15 C16 103.0(3) . . ?
N4 C16 C17 109.3(4) . . ?
N4 C16 C15 102.4(3) . . ?
C17 C16 C15 115.3(4) . . ?
C11 C17 C16 116.6(4) . . ?
O4 C18 N4 127.6(4) . . ?
O4 C18 N5 127.3(4) . . ?
N4 C18 N5 105.0(4) . . ?
O3 C19 N5 128.7(4) . . ?
O3 C19 N3 125.6(4) . . ?
N5 C19 N3 105.7(4) . . ?
C25 C20 C21 121.5(5) . . ?
C25 C20 N5 119.5(4) . . ?
C21 C20 N5 118.9(4) . . ?
C20 C21 C22 118.8(5) . . ?
C23 C22 C21 119.8(6) . . ?
C24 C23 C22 120.4(6) . . ?
C23 C24 C25 120.7(6) . . ?
C20 C25 C24 118.9(6) . . ?
O5 C26 O6 126.6(4) . . ?
O5 C26 N1 124.6(4) . . ?
O6 C26 N1 108.8(4) . . ?
C28 C27 O6 109.0(5) . . ?
C28 C27 C29 110.9(8) . . ?
O6 C27 C29 103.9(5) . . ?
O7 C30 O8 126.8(4) . . ?
O7 C30 N2 125.0(4) . . ?
O8 C30 N2 108.2(4) . . ?
C32 C31 O8 107.8(5) . . ?
C32 C31 C33 113.1(6) . . ?
O8 C31 C33 105.6(5) . . ?

loop_
_geom_bond_atom_site_label_1
_geom_bond_atom_site_label_2
_geom_bond_distance
_geom_bond_site_symmetry_2
_geom_bond_publ_flag
Br1 C3 1.887(6) . ?
O1 C7 1.211(6) . ?
O2 C7 1.347(6) . ?
O2 C8 1.467(5) . ?
O3 C19 1.209(5) . ?
O4 C18 1.204(5) . ?
O5 C26 1.195(5) . ?
O6 C26 1.328(5) . ?
O6 C27 1.469(5) . ?
O7 C30 1.212(6) . ?
O8 C30 1.341(5) . ?
O8 C31 1.472(6) . ?
N1 N2 1.409(5) . ?
N1 C26 1.414(5) . ?
N1 C13 1.488(5) . ?
N2 C30 1.357(6) . ?
N2 C15 1.448(5) . ?
N3 C19 1.394(5) . ?
N3 N4 1.436(5) . ?
N3 C14 1.452(5) . ?
N4 C18 1.384(6) . ?
N4 C16 1.472(5) . ?
N5 C19 1.386(6) . ?
N5 C18 1.404(6) . ?
N5 C20 1.435(6) . ?
C1 C6 1.383(7) . ?
C1 C2 1.384(8) . ?
C2 C3 1.367(9) . ?
C3 C4 1.383(8) . ?
C4 C5 1.395(7) . ?
C5 C6 1.385(7) . ?
C6 C7 1.481(7) . ?
C8 C12 1.506(6) . ?
C8 C9 1.523(6) . ?
C9 C10 1.536(7) . ?
C10 C11 1.490(6) . ?
C11 C12 1.337(6) . ?
C11 C17 1.505(6) . ?
C12 C13 1.502(6) . ?
C13 C14 1.548(6) . ?
C14 C15 1.547(6) . ?
C15 C16 1.547(6) . ?
C16 C17 1.522(6) . ?
C20 C25 1.370(7) . ?
C20 C21 1.372(7) . ?
C21 C22 1.391(8) . ?
C22 C23 1.370(9) . ?
C23 C24 1.366(9) . ?
C24 C25 1.374(8) . ?
C27 C28 1.433(9) . ?
C27 C29 1.484(10) . ?
C31 C32 1.464(9) . ?
C31 C33 1.497(9) . ?
